data_1545609
loop_
_publ_author_name
'Li, Xiao-Yu'
'Su, Hai-Feng'
'Kurmoo, Mohamedally'
'Tung, Chen-Ho'
'Sun, Di'
'Zheng, Lan-Sun'

_publ_section_title
;
 Structure, solution assembly, and electroconductivity of nanosized
 argento-organic-cluster/framework templated by chromate.
;
_journal_issue 16
_journal_name_full Nanoscale
_journal_page_first 5305
_journal_page_last 5314
_journal_paper_doi 10.1039/c7nr00732a
_journal_volume 9
_journal_year 2017
_chemical_formula_sum 'C50 H98 Ag20 Cr5 F12 N4 O30 S10'
_chemical_formula_weight 4201.32
_chemical_name_systematic
; 
 ? 
;
_space_group_crystal_system hexagonal
_space_group_IT_number 171
_space_group_name_Hall 'P 62'
_space_group_name_H-M_alt 'P 62'
_symmetry_space_group_name_Hall 'P 62'
_symmetry_space_group_name_H-M 'P 62'
_atom_sites_solution_hydrogens geom
_atom_sites_solution_primary direct
_atom_sites_solution_secondary difmap
_audit_creation_method SHELXL-97
_audit_update_record
;
2017-03-04 deposited with the CCDC.
2017-03-20 downloaded from the CCDC.
;
_cell_angle_alpha 90.00
_cell_angle_beta 90.00
_cell_angle_gamma 120.00
_cell_formula_units_Z 3
_cell_length_a 17.5994(5)
_cell_length_b 17.5994(5)
_cell_length_c 29.2422(9)
_cell_measurement_reflns_used 9952
_cell_measurement_temperature 173(2)
_cell_measurement_theta_max 54.921
_cell_measurement_theta_min 4.961
_cell_volume 7844.0(4)
_computing_structure_refinement 'SHELXL-97 (Sheldrick, 1997)'
_computing_structure_solution 'SHELXS-97 (Sheldrick, 1990)'
_diffrn_ambient_temperature 173(2)
_diffrn_measured_fraction_theta_full 0.993
_diffrn_measured_fraction_theta_max 0.993
_diffrn_measurement_device_type 'Bruker APEX-II CCD'
_diffrn_measurement_method '\f and \w scans'
_diffrn_radiation_monochromator graphite
_diffrn_radiation_source 'fine-focus sealed tube'
_diffrn_radiation_type MoK\a
_diffrn_radiation_wavelength 0.71073
_diffrn_reflns_av_R_equivalents 0.0444
_diffrn_reflns_av_sigmaI/netI 0.0678
_diffrn_reflns_limit_h_max 21
_diffrn_reflns_limit_h_min -17
_diffrn_reflns_limit_k_max 18
_diffrn_reflns_limit_k_min -22
_diffrn_reflns_limit_l_max 37
_diffrn_reflns_limit_l_min -28
_diffrn_reflns_number 29051
_diffrn_reflns_theta_full 27.51
_diffrn_reflns_theta_max 27.51
_diffrn_reflns_theta_min 2.48
_exptl_absorpt_coefficient_mu 4.426
_exptl_absorpt_correction_T_max 0.8090
_exptl_absorpt_correction_T_min 0.7184
_exptl_absorpt_correction_type multi-scan
_exptl_absorpt_process_details sadabs
_exptl_crystal_colour red
_exptl_crystal_density_diffrn 2.668
_exptl_crystal_density_method 'not measured'
_exptl_crystal_description block
_exptl_crystal_F_000 5982
_exptl_crystal_size_max 0.08
_exptl_crystal_size_mid 0.05
_exptl_crystal_size_min 0.05
_refine_diff_density_max 1.317
_refine_diff_density_min -1.313
_refine_diff_density_rms 0.236
_refine_ls_abs_structure_details 'Flack H D (1983), Acta Cryst. A39, 876-881'
_refine_ls_abs_structure_Flack 0.01(3)
_refine_ls_extinction_method none
_refine_ls_goodness_of_fit_ref 1.102
_refine_ls_hydrogen_treatment mixed
_refine_ls_matrix_type full
_refine_ls_number_parameters 606
_refine_ls_number_reflns 10170
_refine_ls_number_restraints 19
_refine_ls_restrained_S_all 1.102
_refine_ls_R_factor_all 0.0635
_refine_ls_R_factor_gt 0.0430
_refine_ls_shift/su_max 0.001
_refine_ls_shift/su_mean 0.000
_refine_ls_structure_factor_coef Fsqd
_refine_ls_weighting_details 'calc w=1/[\s^2^(Fo^2^)+(0.0000P)^2^+36.2377P] where P=(Fo^2^+2Fc^2^)/3'
_refine_ls_weighting_scheme calc
_refine_ls_wR_factor_gt 0.0621
_refine_ls_wR_factor_ref 0.0689
_reflns_number_gt 8545
_reflns_number_total 10170
_reflns_threshold_expression >2sigma(I)
_cod_data_source_file c7nr00732a2.cif
_cod_data_source_block p62
_cod_depositor_comments 'Adding full bibliography for 1545608--1545612.cif.'
_cod_database_code 1545609

loop_
_symmetry_equiv_pos_as_xyz
'x, y, z'
'-y, x-y, z+2/3'
'-x+y, -x, z+1/3'
'-x, -y, z'
'y, -x+y, z+2/3'
'x-y, x, z+1/3'

loop_
_atom_site_label
_atom_site_type_symbol
_atom_site_fract_x
_atom_site_fract_y
_atom_site_fract_z
_atom_site_U_iso_or_equiv
_atom_site_adp_type
_atom_site_occupancy
_atom_site_symmetry_multiplicity
_atom_site_calc_flag
_atom_site_refinement_flags
Ag1 Ag 0.97077(5) 0.65058(5) 0.35777(2) 0.01804(16) Uani 1 1 d .
Ag2 Ag 0.78696(5) 0.55388(5) 0.32862(2) 0.01871(17) Uani 1 1 d .
Ag3 Ag 0.76149(5) 0.42854(5) 0.24879(3) 0.02248(18) Uani 1 1 d .
Ag4 Ag 1.20126(5) 0.71539(5) 0.20743(2) 0.01888(17) Uani 1 1 d .
Ag5 Ag 1.07495(5) 0.77691(5) 0.22265(2) 0.01843(16) Uani 1 1 d .
Ag6 Ag 0.90304(5) 0.71012(5) 0.27586(3) 0.02044(17) Uani 1 1 d .
Ag7 Ag 1.17053(5) 0.74866(5) 0.30377(2) 0.01964(17) Uani 1 1 d .
Ag8 Ag 0.75111(5) 0.36837(5) 0.35141(2) 0.02184(17) Uani 1 1 d .
Ag9 Ag 1.0000 0.5000 0.38913(4) 0.0216(2) Uani 1 2 d S
Ag10 Ag 1.0000 0.5000 0.16135(4) 0.0216(2) Uani 1 2 d S
Ag11 Ag 0.91212(5) 0.62050(5) 0.18893(2) 0.01929(16) Uani 1 1 d .
S1 S 0.86269(15) 0.50464(15) 0.38904(8) 0.0154(5) Uani 1 1 d .
S2 S 0.78656(15) 0.57543(15) 0.24086(8) 0.0150(5) Uani 1 1 d .
S3 S 1.28104(15) 0.71389(15) 0.28005(8) 0.0157(5) Uani 1 1 d .
S4 S 0.93898(15) 0.33881(15) 0.16553(8) 0.0159(5) Uani 1 1 d .
S5 S 1.05161(16) 0.77988(15) 0.30854(8) 0.0156(5) Uani 1 1 d .
Cr1 Cr 1.0000 0.5000 0.27598(8) 0.0136(4) Uani 1 2 d S
Cr2 Cr 1.17149(10) 0.75782(10) 0.43165(5) 0.0206(4) Uani 1 1 d .
Cr3 Cr 1.33857(11) 0.74780(11) 0.45618(5) 0.0237(4) Uani 1 1 d .
C1 C 0.9398(6) 0.8675(6) 0.1867(4) 0.024(2) Uani 1 1 d .
H1 H 0.9466 0.8550 0.1566 0.029 Uiso 1 1 calc R
C2 C 0.8599(8) 0.9341(8) 0.1557(4) 0.036(3) Uani 1 1 d .
H2A H 0.8790 0.9220 0.1273 0.055 Uiso 1 1 calc R
H2B H 0.8803 0.9958 0.1579 0.055 Uiso 1 1 calc R
H2C H 0.7970 0.9019 0.1571 0.055 Uiso 1 1 calc R
C3 C 0.8772(7) 0.9267(7) 0.2392(3) 0.028(3) Uani 1 1 d .
H3A H 0.8993 0.9025 0.2615 0.042 Uiso 1 1 calc R
H3B H 0.8150 0.9012 0.2431 0.042 Uiso 1 1 calc R
H3C H 0.9052 0.9891 0.2434 0.042 Uiso 1 1 calc R
C4 C 0.4994(13) 0.3885(14) 0.4421(6) 0.127(9) Uani 1 1 d .
H4A H 0.4691 0.3261 0.4466 0.191 Uiso 1 1 calc R
H4B H 0.4599 0.4102 0.4478 0.191 Uiso 1 1 calc R
H4C H 0.5481 0.4159 0.4628 0.191 Uiso 1 1 calc R
C5 C 0.4588(11) 0.3720(15) 0.3587(7) 0.116(8) Uani 1 1 d .
H5A H 0.4858 0.3952 0.3297 0.173 Uiso 1 1 calc R
H5B H 0.4162 0.3894 0.3651 0.173 Uiso 1 1 calc R
H5C H 0.4304 0.3091 0.3580 0.173 Uiso 1 1 calc R
C6 C 0.6120(9) 0.4396(8) 0.3866(5) 0.043(3) Uani 1 1 d .
H6 H 0.6520 0.4588 0.4106 0.051 Uiso 1 1 calc R
C7 C 1.2700(6) 0.9240(6) 0.2035(4) 0.023(2) Uani 1 1 d .
C8 C 1.3447(8) 1.0175(8) 0.2069(5) 0.041(3) Uani 1 1 d .
C9 C 0.7949(7) 0.7383(7) 0.3506(4) 0.027(2) Uani 1 1 d .
C10 C 0.7702(8) 0.7976(8) 0.3799(4) 0.034(3) Uani 1 1 d .
C11 C 0.9179(7) 0.2889(7) 0.1080(3) 0.026(2) Uani 1 1 d .
H11 H 0.8548 0.2600 0.1018 0.032 Uiso 1 1 calc R
C12 C 0.9656(8) 0.3594(8) 0.0725(3) 0.036(3) Uani 1 1 d .
H12A H 0.9463 0.4016 0.0742 0.054 Uiso 1 1 calc R
H12B H 0.9532 0.3334 0.0426 0.054 Uiso 1 1 calc R
H12C H 1.0276 0.3880 0.0781 0.054 Uiso 1 1 calc R
C13 C 0.9456(8) 0.2208(8) 0.1074(4) 0.047(3) Uani 1 1 d .
H13A H 1.0068 0.2479 0.1149 0.071 Uiso 1 1 calc R
H13B H 0.9360 0.1952 0.0774 0.071 Uiso 1 1 calc R
H13C H 0.9118 0.1760 0.1294 0.071 Uiso 1 1 calc R
C14 C 1.3965(6) 0.8022(6) 0.2765(4) 0.023(2) Uani 1 1 d U
H14 H 1.4058 0.8329 0.2473 0.028 Uiso 1 1 calc R
C15 C 1.4542(9) 0.7623(10) 0.2783(8) 0.106(8) Uani 1 1 d U
H15A H 1.4360 0.7210 0.3030 0.159 Uiso 1 1 calc R
H15B H 1.5139 0.8077 0.2830 0.159 Uiso 1 1 calc R
H15C H 1.4497 0.7328 0.2500 0.159 Uiso 1 1 calc R
C16 C 1.4147(8) 0.8662(8) 0.3148(4) 0.054(4) Uani 1 1 d U
H16A H 1.3741 0.8874 0.3132 0.082 Uiso 1 1 calc R
H16B H 1.4735 0.9146 0.3121 0.082 Uiso 1 1 calc R
H16C H 1.4082 0.8374 0.3436 0.082 Uiso 1 1 calc R
C17 C 0.8901(7) 0.5023(7) 0.4820(3) 0.023(2) Uani 1 1 d .
H17A H 0.8877 0.4479 0.4748 0.034 Uiso 1 1 calc R
H17B H 0.8681 0.4994 0.5124 0.034 Uiso 1 1 calc R
H17C H 0.9497 0.5495 0.4802 0.034 Uiso 1 1 calc R
C18 C 0.8403(7) 0.6061(6) 0.4544(3) 0.026(2) Uani 1 1 d .
H18A H 0.9007 0.6516 0.4526 0.038 Uiso 1 1 calc R
H18B H 0.8171 0.6080 0.4838 0.038 Uiso 1 1 calc R
H18C H 0.8074 0.6148 0.4309 0.038 Uiso 1 1 calc R
C19 C 0.8339(6) 0.5184(6) 0.4479(3) 0.018(2) Uani 1 1 d .
H19 H 0.7727 0.4732 0.4531 0.022 Uiso 1 1 calc R
C20 C 0.6953(6) 0.5941(7) 0.2226(3) 0.023(2) Uani 1 1 d .
H20 H 0.6731 0.5639 0.1934 0.028 Uiso 1 1 calc R
C21 C 0.6216(7) 0.5508(7) 0.2570(4) 0.035(3) Uani 1 1 d .
H21A H 0.6043 0.4899 0.2599 0.052 Uiso 1 1 calc R
H21B H 0.5724 0.5558 0.2468 0.052 Uiso 1 1 calc R
H21C H 0.6411 0.5792 0.2861 0.052 Uiso 1 1 calc R
C22 C 0.7280(7) 0.6877(7) 0.2149(4) 0.033(3) Uani 1 1 d .
H22A H 0.7568 0.7201 0.2420 0.049 Uiso 1 1 calc R
H22B H 0.6797 0.6965 0.2077 0.049 Uiso 1 1 calc R
H22C H 0.7688 0.7079 0.1899 0.049 Uiso 1 1 calc R
C23 C 1.0806(7) 0.8894(6) 0.3294(3) 0.023(2) Uani 1 1 d .
H23 H 1.0500 0.9111 0.3101 0.028 Uiso 1 1 calc R
C24 C 1.0484(7) 0.8844(7) 0.3781(4) 0.030(3) Uani 1 1 d .
H24A H 0.9857 0.8474 0.3790 0.045 Uiso 1 1 calc R
H24B H 1.0639 0.9422 0.3884 0.045 Uiso 1 1 calc R
H24C H 1.0751 0.8606 0.3977 0.045 Uiso 1 1 calc R
C25 C 1.1771(7) 0.9506(6) 0.3235(4) 0.027(3) Uani 1 1 d .
H25A H 1.2089 0.9327 0.3432 0.041 Uiso 1 1 calc R
H25B H 1.1909 1.0091 0.3313 0.041 Uiso 1 1 calc R
H25C H 1.1932 0.9492 0.2923 0.041 Uiso 1 1 calc R
O1 O 0.9547(4) 0.4119(4) 0.3090(2) 0.0214(16) Uani 1 1 d .
O2 O 0.9238(4) 0.4999(5) 0.2433(2) 0.0264(17) Uani 1 1 d .
O3 O 1.0693(4) 0.6845(4) 0.4253(2) 0.0235(16) Uani 1 1 d .
O4 O 1.1813(5) 0.8392(4) 0.4613(2) 0.0325(19) Uani 1 1 d .
O5 O 1.2184(4) 0.7916(5) 0.3825(2) 0.0322(19) Uani 1 1 d .
O6 O 1.2242(4) 0.7085(4) 0.4618(2) 0.0251(17) Uani 1 1 d .
O7 O 1.3895(5) 0.8530(5) 0.4546(3) 0.043(2) Uani 1 1 d .
O8 O 1.3702(5) 0.7137(5) 0.4997(2) 0.0322(18) Uani 1 1 d .
O9 O 1.3543(5) 0.7078(5) 0.4095(2) 0.040(2) Uani 1 1 d .
O10 O 0.8457(5) 0.7796(5) 0.3205(3) 0.0331(19) Uani 1 1 d .
O11 O 0.7561(5) 0.6590(5) 0.3611(3) 0.0355(19) Uani 1 1 d .
O12 O 0.6410(5) 0.4465(6) 0.3480(3) 0.048(2) Uani 1 1 d .
O13 O 1.2944(5) 0.8693(5) 0.1979(3) 0.0350(19) Uani 1 1 d .
O14 O 1.1956(5) 0.9147(4) 0.2059(2) 0.0270(17) Uani 1 1 d .
O15 O 0.9737(4) 0.8444(4) 0.2169(2) 0.0247(16) Uani 1 1 d .
F1 F 1.4057(8) 1.0247(6) 0.2339(5) 0.166(7) Uani 1 1 d .
F2 F 1.3868(8) 1.0485(6) 0.1687(5) 0.144(6) Uani 1 1 d .
F3 F 1.3248(5) 1.0767(4) 0.2192(3) 0.068(3) Uani 1 1 d .
F4 F 0.7305(5) 0.7606(5) 0.4189(2) 0.058(2) Uani 1 1 d .
F5 F 0.7172(4) 0.8173(5) 0.3562(3) 0.0502(19) Uani 1 1 d .
F6 F 0.8430(5) 0.8733(5) 0.3919(2) 0.0499(19) Uani 1 1 d .
N1 N 0.5302(7) 0.4079(8) 0.3968(4) 0.058(3) Uani 1 1 d .
N2 N 0.8955(5) 0.9077(5) 0.1936(3) 0.023(2) Uani 1 1 d .

loop_
_atom_site_aniso_label
_atom_site_aniso_U_11
_atom_site_aniso_U_22
_atom_site_aniso_U_33
_atom_site_aniso_U_23
_atom_site_aniso_U_13
_atom_site_aniso_U_12
Ag1 0.0162(4) 0.0153(4) 0.0207(4) 0.0004(3) -0.0010(3) 0.0064(3)
Ag2 0.0176(4) 0.0194(4) 0.0205(4) 0.0001(3) -0.0027(3) 0.0103(3)
Ag3 0.0249(5) 0.0151(4) 0.0271(4) 0.0010(3) -0.0012(3) 0.0097(4)
Ag4 0.0193(4) 0.0221(4) 0.0186(4) -0.0012(3) -0.0024(3) 0.0128(4)
Ag5 0.0186(4) 0.0180(4) 0.0191(4) -0.0026(3) -0.0009(3) 0.0095(3)
Ag6 0.0161(4) 0.0174(4) 0.0236(4) -0.0003(3) -0.0056(3) 0.0052(3)
Ag7 0.0189(4) 0.0235(4) 0.0195(4) 0.0008(3) 0.0008(3) 0.0128(4)
Ag8 0.0268(4) 0.0165(4) 0.0179(4) -0.0025(3) -0.0008(3) 0.0076(4)
Ag9 0.0228(6) 0.0310(7) 0.0195(6) 0.000 0.000 0.0197(5)
Ag10 0.0274(6) 0.0170(6) 0.0203(6) 0.000 0.000 0.0110(5)
Ag11 0.0145(4) 0.0219(4) 0.0205(4) -0.0009(3) 0.0000(3) 0.0084(3)
S1 0.0139(13) 0.0158(13) 0.0159(11) -0.0014(10) 0.0011(10) 0.0069(11)
S2 0.0118(13) 0.0131(13) 0.0190(12) -0.0011(9) -0.0027(9) 0.0054(10)
S3 0.0118(12) 0.0126(12) 0.0196(12) 0.0007(10) 0.0016(10) 0.0037(10)
S4 0.0150(13) 0.0171(13) 0.0155(11) -0.0014(10) -0.0002(10) 0.0078(11)
S5 0.0168(13) 0.0126(13) 0.0185(12) -0.0022(10) -0.0035(10) 0.0081(11)
Cr1 0.0139(12) 0.0120(11) 0.0167(10) 0.000 0.000 0.0077(10)
Cr2 0.0197(9) 0.0206(9) 0.0159(8) -0.0026(7) -0.0050(7) 0.0058(8)
Cr3 0.0245(10) 0.0223(10) 0.0183(9) -0.0029(7) -0.0065(7) 0.0072(8)
C1 0.018(6) 0.024(6) 0.024(6) -0.001(5) -0.004(5) 0.007(5)
C2 0.042(7) 0.053(8) 0.030(6) 0.003(6) -0.008(5) 0.036(7)
C3 0.039(7) 0.024(6) 0.032(6) 0.002(5) 0.007(5) 0.025(6)
C4 0.098(15) 0.19(2) 0.064(13) 0.052(14) 0.041(11) 0.048(16)
C5 0.065(12) 0.22(2) 0.103(16) -0.027(16) -0.016(11) 0.102(15)
C6 0.039(8) 0.051(9) 0.050(9) -0.004(7) -0.003(7) 0.032(7)
C7 0.010(5) 0.009(5) 0.038(6) 0.009(4) -0.001(4) -0.004(4)
C8 0.031(7) 0.026(7) 0.055(9) 0.002(6) 0.001(6) 0.006(6)
C9 0.039(7) 0.024(6) 0.023(6) -0.006(5) 0.003(5) 0.020(6)
C10 0.046(8) 0.044(8) 0.023(6) 0.001(5) 0.008(5) 0.030(7)
C11 0.032(6) 0.034(7) 0.015(5) -0.003(5) -0.004(5) 0.018(6)
C12 0.050(8) 0.051(8) 0.019(6) 0.002(5) 0.001(5) 0.033(7)
C13 0.048(8) 0.041(8) 0.037(7) -0.012(6) 0.004(6) 0.010(7)
C14 0.011(4) 0.025(4) 0.030(4) 0.004(3) 0.002(3) 0.006(3)
C15 0.023(8) 0.059(11) 0.24(2) 0.059(13) 0.034(11) 0.022(8)
C16 0.034(8) 0.043(8) 0.039(8) -0.008(6) -0.001(6) -0.017(6)
C17 0.027(6) 0.033(6) 0.014(5) -0.001(4) -0.002(4) 0.020(5)
C18 0.040(7) 0.021(6) 0.024(6) -0.010(4) -0.001(5) 0.021(5)
C19 0.007(5) 0.027(6) 0.022(5) -0.001(4) 0.001(4) 0.010(5)
C20 0.014(5) 0.046(7) 0.013(5) 0.001(5) -0.004(4) 0.017(5)
C21 0.027(7) 0.036(7) 0.040(7) 0.011(5) 0.004(5) 0.016(6)
C22 0.038(7) 0.021(6) 0.045(7) -0.007(5) -0.015(6) 0.019(6)
C23 0.029(6) 0.018(6) 0.021(5) 0.001(4) 0.004(5) 0.011(5)
C24 0.038(7) 0.026(6) 0.033(6) 0.000(5) 0.003(5) 0.021(6)
C25 0.028(6) 0.009(5) 0.037(6) -0.003(4) -0.002(5) 0.004(5)
O1 0.024(4) 0.012(4) 0.023(4) 0.005(3) -0.003(3) 0.005(3)
O2 0.027(4) 0.042(5) 0.020(4) 0.008(3) 0.001(3) 0.025(4)
O3 0.012(4) 0.020(4) 0.024(4) 0.001(3) -0.004(3) -0.002(3)
O4 0.035(5) 0.015(4) 0.037(5) -0.012(3) -0.016(4) 0.006(4)
O5 0.022(4) 0.044(5) 0.020(4) 0.007(3) -0.003(3) 0.009(4)
O6 0.015(4) 0.025(4) 0.026(4) 0.004(3) -0.004(3) 0.004(3)
O7 0.027(5) 0.022(5) 0.069(6) -0.002(4) -0.023(4) 0.004(4)
O8 0.035(5) 0.046(5) 0.021(4) -0.004(3) -0.010(3) 0.025(4)
O9 0.038(5) 0.060(6) 0.021(4) -0.018(4) -0.007(3) 0.024(5)
O10 0.046(5) 0.033(5) 0.033(5) 0.001(4) 0.009(4) 0.030(4)
O11 0.048(5) 0.036(5) 0.037(5) 0.004(4) 0.011(4) 0.032(4)
O12 0.028(5) 0.068(6) 0.046(6) 0.005(5) 0.004(4) 0.024(5)
O13 0.029(4) 0.013(4) 0.053(5) 0.009(4) 0.011(4) 0.003(4)
O14 0.022(4) 0.015(4) 0.036(4) 0.003(3) -0.003(3) 0.003(3)
O15 0.028(4) 0.022(4) 0.031(4) 0.000(3) -0.001(3) 0.017(4)
F1 0.119(9) 0.040(6) 0.310(19) -0.027(8) -0.160(12) 0.018(6)
F2 0.142(11) 0.032(6) 0.171(12) 0.001(6) 0.103(10) -0.022(6)
F3 0.034(4) 0.024(4) 0.134(8) -0.020(4) 0.005(5) 0.004(4)
F4 0.094(6) 0.045(5) 0.040(4) 0.006(3) 0.029(4) 0.038(5)
F5 0.052(5) 0.060(5) 0.064(5) -0.001(4) -0.001(4) 0.046(4)
F6 0.054(5) 0.040(4) 0.051(5) -0.014(4) -0.002(4) 0.020(4)
N1 0.043(8) 0.073(9) 0.057(8) 0.010(6) 0.017(6) 0.030(7)
N2 0.014(4) 0.024(5) 0.034(5) 0.003(4) 0.001(4) 0.012(4)

loop_
_atom_type_symbol
_atom_type_description
_atom_type_scat_dispersion_real
_atom_type_scat_dispersion_imag
_atom_type_scat_source
C C 0.0033 0.0016 'International Tables Vol C Tables 4.2.6.8 and 6.1.1.4'
H H 0.0000 0.0000 'International Tables Vol C Tables 4.2.6.8 and 6.1.1.4'
Ag Ag -0.8971 1.1015 'International Tables Vol C Tables 4.2.6.8 and 6.1.1.4'
Cr Cr 0.3209 0.6236 'International Tables Vol C Tables 4.2.6.8 and 6.1.1.4'
F F 0.0171 0.0103 'International Tables Vol C Tables 4.2.6.8 and 6.1.1.4'
N N 0.0061 0.0033 'International Tables Vol C Tables 4.2.6.8 and 6.1.1.4'
O O 0.0106 0.0060 'International Tables Vol C Tables 4.2.6.8 and 6.1.1.4'
S S 0.1246 0.1234 'International Tables Vol C Tables 4.2.6.8 and 6.1.1.4'

loop_
_geom_angle_atom_site_label_1
_geom_angle_atom_site_label_2
_geom_angle_atom_site_label_3
_geom_angle
_geom_angle_site_symmetry_1
_geom_angle_site_symmetry_3
S5 Ag1 S1 164.39(8) . .
S5 Ag1 O3 103.32(16) . .
S1 Ag1 O3 92.16(15) . .
S5 Ag1 O1 83.47(16) . 4_765
S1 Ag1 O1 93.07(15) . 4_765
O3 Ag1 O1 95.8(2) . 4_765
S5 Ag1 Ag2 109.12(6) . .
S1 Ag1 Ag2 56.90(6) . .
O3 Ag1 Ag2 143.41(15) . .
O1 Ag1 Ag2 104.18(15) 4_765 .
S5 Ag1 Ag9 134.64(6) . .
S1 Ag1 Ag9 51.07(6) . .
O3 Ag1 Ag9 64.87(16) . .
O1 Ag1 Ag9 56.53(15) 4_765 .
Ag2 Ag1 Ag9 101.40(3) . .
S5 Ag1 Ag6 51.19(6) . .
S1 Ag1 Ag6 114.28(6) . .
O3 Ag1 Ag6 150.92(15) . .
O1 Ag1 Ag6 94.70(16) 4_765 .
Ag2 Ag1 Ag6 57.94(2) . .
Ag9 Ag1 Ag6 141.52(3) . .
O11 Ag2 O12 87.0(3) . .
O11 Ag2 S2 105.30(19) . .
O12 Ag2 S2 105.8(2) . .
O11 Ag2 S1 110.00(19) . .
O12 Ag2 S1 95.9(2) . .
S2 Ag2 S1 139.26(8) . .
O11 Ag2 Ag6 78.59(19) . .
O12 Ag2 Ag6 147.8(2) . .
S2 Ag2 Ag6 52.45(6) . .
S1 Ag2 Ag6 116.00(6) . .
O11 Ag2 Ag1 92.7(2) . .
O12 Ag2 Ag1 146.5(2) . .
S2 Ag2 Ag1 106.61(6) . .
S1 Ag2 Ag1 52.90(6) . .
Ag6 Ag2 Ag1 63.67(2) . .
O11 Ag2 Ag8 137.42(19) . .
O12 Ag2 Ag8 62.4(2) . .
S2 Ag2 Ag8 110.84(6) . .
S1 Ag2 Ag8 50.78(5) . .
Ag6 Ag2 Ag8 142.36(3) . .
Ag1 Ag2 Ag8 97.74(3) . .
O11 Ag2 Ag3 148.47(19) . .
O12 Ag2 Ag3 84.2(2) . .
S2 Ag2 Ag3 49.19(5) . .
S1 Ag2 Ag3 100.99(6) . .
Ag6 Ag2 Ag3 93.25(3) . .
Ag1 Ag2 Ag3 111.03(3) . .
Ag8 Ag2 Ag3 61.67(2) . .
S2 Ag3 S3 161.64(9) . 4_765
S2 Ag3 O2 84.48(17) . .
S3 Ag3 O2 103.35(17) 4_765 .
S2 Ag3 Ag2 54.70(6) . .
S3 Ag3 Ag2 108.37(7) 4_765 .
O2 Ag3 Ag2 88.16(16) . .
S2 Ag3 Ag8 113.62(6) . .
S3 Ag3 Ag8 49.80(6) 4_765 .
O2 Ag3 Ag8 95.15(15) . .
Ag2 Ag3 Ag8 58.95(2) . .
S2 Ag3 Ag4 145.57(7) . 4_765
S3 Ag3 Ag4 52.53(6) 4_765 4_765
O2 Ag3 Ag4 74.55(17) . 4_765
Ag2 Ag3 Ag4 148.08(3) . 4_765
Ag8 Ag3 Ag4 95.47(3) . 4_765
O13 Ag4 S4 111.5(2) . 4_765
O13 Ag4 O8 101.5(2) . 2_754
S4 Ag4 O8 106.82(18) 4_765 2_754
O13 Ag4 S3 92.3(2) . .
S4 Ag4 S3 148.62(8) 4_765 .
O8 Ag4 S3 87.06(18) 2_754 .
O13 Ag4 Ag5 79.45(19) . .
S4 Ag4 Ag5 55.14(6) 4_765 .
O8 Ag4 Ag5 159.52(17) 2_754 .
S3 Ag4 Ag5 113.40(6) . .
O13 Ag4 Ag7 88.66(19) . .
S4 Ag4 Ag7 107.40(6) 4_765 .
O8 Ag4 Ag7 137.45(17) 2_754 .
S3 Ag4 Ag7 51.01(6) . .
Ag5 Ag4 Ag7 62.73(2) . .
O13 Ag4 Ag3 131.06(19) . 4_765
S4 Ag4 Ag3 116.53(6) 4_765 4_765
O8 Ag4 Ag3 56.37(17) 2_754 4_765
S3 Ag4 Ag3 48.49(6) . 4_765
Ag5 Ag4 Ag3 137.12(3) . 4_765
Ag7 Ag4 Ag3 85.78(3) . 4_765
O14 Ag5 S4 111.45(19) . 4_765
O14 Ag5 S5 104.87(19) . .
S4 Ag5 S5 135.21(8) 4_765 .
O14 Ag5 O15 89.3(2) . .
S4 Ag5 O15 120.63(16) 4_765 .
S5 Ag5 O15 84.27(16) . .
O14 Ag5 Ag4 83.61(17) . .
S4 Ag5 Ag4 52.96(6) 4_765 .
S5 Ag5 Ag4 108.33(6) . .
O15 Ag5 Ag4 166.75(16) . .
O14 Ag5 Ag11 147.51(17) . .
S4 Ag5 Ag11 51.76(6) 4_765 .
S5 Ag5 Ag11 104.75(6) . .
O15 Ag5 Ag11 80.68(15) . .
Ag4 Ag5 Ag11 99.44(3) . .
O14 Ag5 Ag6 135.52(18) . .
S4 Ag5 Ag6 110.12(6) 4_765 .
S5 Ag5 Ag6 50.93(6) . .
O15 Ag5 Ag6 55.71(15) . .
Ag4 Ag5 Ag6 135.68(3) . .
Ag11 Ag5 Ag6 60.31(2) . .
O14 Ag5 Ag7 92.41(17) . .
S4 Ag5 Ag7 102.54(6) 4_765 .
S5 Ag5 Ag7 49.69(6) . .
O15 Ag5 Ag7 132.66(15) . .
Ag4 Ag5 Ag7 59.09(2) . .
Ag11 Ag5 Ag7 117.08(3) . .
Ag6 Ag5 Ag7 93.50(3) . .
O10 Ag6 S2 111.6(2) . .
O10 Ag6 S5 98.7(2) . .
S2 Ag6 S5 144.23(8) . .
O10 Ag6 Ag2 85.17(19) . .
S2 Ag6 Ag2 57.05(6) . .
S5 Ag6 Ag2 109.51(6) . .
O10 Ag6 Ag11 152.67(19) . .
S2 Ag6 Ag11 51.99(6) . .
S5 Ag6 Ag11 105.41(6) . .
Ag2 Ag6 Ag11 98.46(3) . .
O10 Ag6 Ag5 133.23(19) . .
S2 Ag6 Ag5 110.28(6) . .
S5 Ag6 Ag5 53.61(6) . .
Ag2 Ag6 Ag5 136.22(3) . .
Ag11 Ag6 Ag5 58.42(2) . .
O10 Ag6 Ag1 94.92(18) . .
S2 Ag6 Ag1 105.92(6) . .
S5 Ag6 Ag1 51.13(6) . .
Ag2 Ag6 Ag1 58.39(2) . .
Ag11 Ag6 Ag1 110.12(3) . .
Ag5 Ag6 Ag1 92.84(3) . .
S3 Ag7 S5 166.48(9) . .
S3 Ag7 O5 98.78(18) . .
S5 Ag7 O5 94.54(18) . .
S3 Ag7 O1 95.44(16) . 4_765
S5 Ag7 O1 83.27(16) . 4_765
O5 Ag7 O1 104.9(2) . 4_765
S3 Ag7 Ag4 55.28(6) . .
S5 Ag7 Ag4 111.20(6) . .
O5 Ag7 Ag4 152.21(17) . .
O1 Ag7 Ag4 88.86(14) 4_765 .
S3 Ag7 Ag5 113.12(7) . .
S5 Ag7 Ag5 53.49(6) . .
O5 Ag7 Ag5 143.79(18) . .
O1 Ag7 Ag5 89.18(15) 4_765 .
Ag4 Ag7 Ag5 58.18(2) . .
S3 Ag7 Ag8 47.40(6) . 4_765
S5 Ag7 Ag8 142.67(6) . 4_765
O5 Ag7 Ag8 66.92(18) . 4_765
O1 Ag7 Ag8 71.73(16) 4_765 4_765
Ag4 Ag7 Ag8 95.89(3) . 4_765
Ag5 Ag7 Ag8 148.70(3) . 4_765
O9 Ag8 S3 113.1(2) 4_765 4_765
O9 Ag8 S1 104.3(2) 4_765 .
S3 Ag8 S1 142.43(8) 4_765 .
O9 Ag8 Ag2 116.3(2) 4_765 .
S3 Ag8 Ag2 107.97(6) 4_765 .
S1 Ag8 Ag2 54.84(6) . .
O9 Ag8 Ag3 140.10(18) 4_765 .
S3 Ag8 Ag3 48.96(6) 4_765 .
S1 Ag8 Ag3 102.30(6) . .
Ag2 Ag8 Ag3 59.38(2) . .
O9 Ag8 Ag7 113.7(2) 4_765 4_765
S3 Ag8 Ag7 46.75(6) 4_765 4_765
S1 Ag8 Ag7 114.56(6) . 4_765
Ag2 Ag8 Ag7 129.99(3) . 4_765
Ag3 Ag8 Ag7 80.57(3) . 4_765
S1 Ag9 S1 179.88(12) . 4_765
S1 Ag9 Ag1 51.79(6) . .
S1 Ag9 Ag1 128.16(6) 4_765 .
S1 Ag9 Ag1 128.16(6) . 4_765
S1 Ag9 Ag1 51.79(6) 4_765 4_765
Ag1 Ag9 Ag1 145.37(5) . 4_765
S4 Ag10 S4 174.35(12) 4_765 .
S4 Ag10 Ag11 47.60(6) 4_765 .
S4 Ag10 Ag11 130.55(6) . .
S4 Ag10 Ag11 130.55(6) 4_765 4_765
S4 Ag10 Ag11 47.60(6) . 4_765
Ag11 Ag10 Ag11 151.61(4) . 4_765
S4 Ag11 S2 157.68(8) 4_765 .
S4 Ag11 O4 110.13(17) 4_765 5_564
S2 Ag11 O4 91.62(18) . 5_564
S4 Ag11 Ag5 55.02(6) 4_765 .
S2 Ag11 Ag5 112.78(6) . .
O4 Ag11 Ag5 112.36(17) 5_564 .
S4 Ag11 Ag6 114.15(6) 4_765 .
S2 Ag11 Ag6 51.65(6) . .
O4 Ag11 Ag6 107.20(18) 5_564 .
Ag5 Ag11 Ag6 61.26(2) . .
S4 Ag11 Ag10 48.64(6) 4_765 .
S2 Ag11 Ag10 125.38(6) . .
O4 Ag11 Ag10 118.01(18) 5_564 .
Ag5 Ag11 Ag10 97.57(2) . .
Ag6 Ag11 Ag10 134.73(3) . .
C19 S1 Ag9 110.0(3) . .
C19 S1 Ag8 114.0(3) . .
Ag9 S1 Ag8 106.59(9) . .
C19 S1 Ag1 109.1(3) . .
Ag9 S1 Ag1 77.14(7) . .
Ag8 S1 Ag1 131.75(10) . .
C19 S1 Ag2 111.7(3) . .
Ag9 S1 Ag2 133.29(10) . .
Ag8 S1 Ag2 74.38(7) . .
Ag1 S1 Ag2 70.20(6) . .
C20 S2 Ag3 120.2(4) . .
C20 S2 Ag6 109.0(4) . .
Ag3 S2 Ag6 127.88(10) . .
C20 S2 Ag11 118.6(3) . .
Ag3 S2 Ag11 93.35(8) . .
Ag6 S2 Ag11 76.36(7) . .
C20 S2 Ag2 111.9(3) . .
Ag3 S2 Ag2 76.12(7) . .
Ag6 S2 Ag2 70.51(6) . .
Ag11 S2 Ag2 126.11(10) . .
C14 S3 Ag3 119.6(3) . 4_765
C14 S3 Ag7 119.4(3) . .
Ag3 S3 Ag7 120.15(10) 4_765 .
C14 S3 Ag8 112.3(4) . 4_765
Ag3 S3 Ag8 81.25(8) 4_765 4_765
Ag7 S3 Ag8 85.84(8) . 4_765
C14 S3 Ag4 108.9(4) . .
Ag3 S3 Ag4 78.98(8) 4_765 .
Ag7 S3 Ag4 73.71(7) . .
Ag8 S3 Ag4 138.77(10) 4_765 .
C11 S4 Ag11 109.0(4) . 4_765
C11 S4 Ag4 110.0(4) . 4_765
Ag11 S4 Ag4 133.61(10) 4_765 4_765
C11 S4 Ag10 111.6(3) . .
Ag11 S4 Ag10 83.75(7) 4_765 .
Ag4 S4 Ag10 104.04(9) 4_765 .
C11 S4 Ag5 107.5(3) . 4_765
Ag11 S4 Ag5 73.22(7) 4_765 4_765
Ag4 S4 Ag5 71.90(7) 4_765 4_765
Ag10 S4 Ag5 139.35(10) . 4_765
C23 S5 Ag7 116.1(3) . .
C23 S5 Ag1 120.5(3) . .
Ag7 S5 Ag1 89.40(8) . .
C23 S5 Ag6 108.7(3) . .
Ag7 S5 Ag6 133.54(10) . .
Ag1 S5 Ag6 77.68(7) . .
C23 S5 Ag5 112.7(3) . .
Ag7 S5 Ag5 76.82(7) . .
Ag1 S5 Ag5 125.64(10) . .
Ag6 S5 Ag5 75.46(7) . .
O2 Cr1 O2 109.1(5) . 4_765
O2 Cr1 O1 110.5(3) . 4_765
O2 Cr1 O1 109.1(3) 4_765 4_765
O2 Cr1 O1 109.1(3) . .
O2 Cr1 O1 110.5(3) 4_765 .
O1 Cr1 O1 108.6(5) 4_765 .
O4 Cr2 O5 110.2(4) . .
O4 Cr2 O3 110.7(4) . .
O5 Cr2 O3 110.5(3) . .
O4 Cr2 O6 108.4(3) . .
O5 Cr2 O6 108.9(3) . .
O3 Cr2 O6 108.0(3) . .
O7 Cr3 O8 110.7(4) . .
O7 Cr3 O9 111.0(4) . .
O8 Cr3 O9 109.6(4) . .
O7 Cr3 O6 108.8(4) . .
O8 Cr3 O6 108.4(3) . .
O9 Cr3 O6 108.3(3) . .
O15 C1 N2 125.7(10) . .
O12 C6 N1 125.2(13) . .
O14 C7 O13 131.0(9) . .
O14 C7 C8 115.3(10) . .
O13 C7 C8 113.7(10) . .
F1 C8 F2 102.3(13) . .
F1 C8 F3 107.2(12) . .
F2 C8 F3 103.0(11) . .
F1 C8 C7 112.1(11) . .
F2 C8 C7 113.8(11) . .
F3 C8 C7 116.9(11) . .
O10 C9 O11 133.0(10) . .
O10 C9 C10 111.5(9) . .
O11 C9 C10 115.4(10) . .
F4 C10 F5 107.9(9) . .
F4 C10 F6 105.6(9) . .
F5 C10 F6 108.5(9) . .
F4 C10 C9 113.3(9) . .
F5 C10 C9 110.5(9) . .
F6 C10 C9 110.8(9) . .
C13 C11 C12 112.2(9) . .
C13 C11 S4 108.7(7) . .
C12 C11 S4 109.7(8) . .
C15 C14 C16 112.6(12) . .
C15 C14 S3 108.8(8) . .
C16 C14 S3 108.8(7) . .
C18 C19 C17 112.7(8) . .
C18 C19 S1 111.5(7) . .
C17 C19 S1 109.8(6) . .
C22 C20 C21 115.1(9) . .
C22 C20 S2 110.6(7) . .
C21 C20 S2 108.6(7) . .
C25 C23 C24 113.8(9) . .
C25 C23 S5 109.7(7) . .
C24 C23 S5 110.6(7) . .
Cr1 O1 Ag1 128.7(3) . 4_765
Cr1 O1 Ag7 137.8(3) . 4_765
Ag1 O1 Ag7 84.36(19) 4_765 4_765
Cr1 O2 Ag3 133.9(4) . .
Cr2 O3 Ag1 130.2(3) . .
Cr2 O4 Ag11 123.9(4) . 6_655
Cr2 O5 Ag7 133.8(4) . .
Cr3 O6 Cr2 121.8(4) . .
Cr3 O8 Ag4 125.8(4) . 3_775
Cr3 O9 Ag8 126.3(4) . 4_765
C9 O10 Ag6 118.4(7) . .
C9 O11 Ag2 124.2(7) . .
C6 O12 Ag2 122.2(9) . .
C7 O13 Ag4 123.8(6) . .
C7 O14 Ag5 120.1(6) . .
C1 O15 Ag5 138.5(7) . .
C6 N1 C4 122.2(14) . .
C6 N1 C5 120.6(12) . .
C4 N1 C5 116.1(14) . .
C1 N2 C3 121.9(9) . .
C1 N2 C2 121.6(9) . .
C3 N2 C2 116.4(8) . .

loop_
_geom_bond_atom_site_label_1
_geom_bond_atom_site_label_2
_geom_bond_distance
_geom_bond_site_symmetry_2
Ag1 S5 2.457(2) .
Ag1 S1 2.483(2) .
Ag1 O3 2.495(6) .
Ag1 O1 2.531(6) 4_765
Ag1 Ag2 2.9295(10) .
Ag1 Ag9 3.0810(8) .
Ag1 Ag6 3.0830(10) .
Ag2 O11 2.373(7) .
Ag2 O12 2.374(8) .
Ag2 S2 2.595(2) .
Ag2 S1 2.608(2) .
Ag2 Ag6 2.9151(10) .
Ag2 Ag8 3.0726(10) .
Ag2 Ag3 3.0866(11) .
Ag3 S2 2.406(2) .
Ag3 S3 2.409(3) 4_765
Ag3 O2 2.484(7) .
Ag3 Ag8 3.1570(11) .
Ag3 Ag4 3.1575(10) 4_765
Ag4 O13 2.379(7) .
Ag4 S4 2.480(2) 4_765
Ag4 O8 2.511(7) 2_754
Ag4 S3 2.553(3) .
Ag4 Ag5 2.9528(10) .
Ag4 Ag7 2.9814(10) .
Ag4 Ag3 3.1575(10) 4_765
Ag5 O14 2.341(7) .
Ag5 S4 2.549(2) 4_765
Ag5 S5 2.550(2) .
Ag5 O15 2.595(7) .
Ag5 Ag11 2.9789(10) .
Ag5 Ag6 3.0660(11) .
Ag5 Ag7 3.0888(10) .
Ag6 O10 2.334(7) .
Ag6 S2 2.452(2) .
Ag6 S5 2.459(2) .
Ag6 Ag11 3.0376(11) .
Ag7 S3 2.414(3) .
Ag7 S5 2.419(2) .
Ag7 O5 2.438(7) .
Ag7 O1 2.577(6) 4_765
Ag7 Ag8 3.3053(11) 4_765
Ag8 O9 2.374(7) 4_765
Ag8 S3 2.440(3) 4_765
Ag8 S1 2.472(2) .
Ag8 Ag7 3.3053(11) 4_765
Ag9 S1 2.458(2) .
Ag9 S1 2.458(2) 4_765
Ag9 Ag1 3.0810(8) 4_765
Ag10 S4 2.484(2) 4_765
Ag10 S4 2.484(2) .
Ag10 Ag11 3.2894(8) .
Ag10 Ag11 3.2894(8) 4_765
Ag11 S4 2.444(2) 4_765
Ag11 S2 2.463(2) .
Ag11 O4 2.470(7) 5_564
S1 C19 1.845(9) .
S2 C20 1.870(9) .
S3 C14 1.843(9) .
S3 Ag3 2.409(3) 4_765
S3 Ag8 2.440(3) 4_765
S4 C11 1.849(10) .
S4 Ag11 2.444(2) 4_765
S4 Ag4 2.480(2) 4_765
S4 Ag5 2.549(2) 4_765
S5 C23 1.834(10) .
Cr1 O2 1.646(6) .
Cr1 O2 1.646(6) 4_765
Cr1 O1 1.653(6) 4_765
Cr1 O1 1.653(6) .
Cr2 O4 1.609(7) .
Cr2 O5 1.615(7) .
Cr2 O3 1.616(6) .
Cr2 O6 1.787(7) .
Cr3 O7 1.604(8) .
Cr3 O8 1.621(7) .
Cr3 O9 1.623(7) .
Cr3 O6 1.780(7) .
C1 O15 1.241(11) .
C1 N2 1.305(12) .
C2 N2 1.458(13) .
C3 N2 1.451(12) .
C4 N1 1.408(19) .
C5 N1 1.56(2) .
C6 O12 1.220(14) .
C6 N1 1.292(15) .
C7 O14 1.237(12) .
C7 O13 1.246(12) .
C7 C8 1.510(15) .
C8 F1 1.286(15) .
C8 F2 1.300(15) .
C8 F3 1.305(14) .
C9 O10 1.206(12) .
C9 O11 1.247(12) .
C9 C10 1.571(14) .
C10 F4 1.324(12) .
C10 F5 1.339(12) .
C10 F6 1.354(13) .
C11 C13 1.502(15) .
C11 C12 1.509(14) .
C14 C15 1.497(16) .
C14 C16 1.504(15) .
C17 C19 1.525(12) .
C18 C19 1.502(12) .
C20 C22 1.467(14) .
C20 C21 1.512(14) .
C23 C25 1.498(14) .
C23 C24 1.521(14) .
O1 Ag1 2.531(6) 4_765
O1 Ag7 2.577(6) 4_765
O4 Ag11 2.470(7) 6_655
O8 Ag4 2.511(7) 3_775
O9 Ag8 2.374(7) 4_765
